data_1542607
loop_
_publ_author_name
'Jardim, Guilherme A. M.'
'da Silva J\'unior, Eufr\^anio N.'
'Bower, John F.'

_publ_section_title
;
 Overcoming naphthoquinone deactivation: rhodium-catalyzed C-5 selective
 C--H iodination as a gateway to functionalized derivatives
;
_journal_issue 6
_journal_name_full 'Chem. Sci.'
_journal_page_first 3780
_journal_paper_doi 10.1039/C6SC00302H
_journal_volume 7
_journal_year 2016
_chemical_formula_moiety 'C10 H5 I O2'
_chemical_formula_sum 'C10 H5 I O2'
_chemical_formula_weight 284.04
_chemical_name_systematic
;
 ?
;
_space_group_crystal_system triclinic
_space_group_IT_number 2
_space_group_name_Hall '-P 1'
_space_group_name_H-M_alt 'P -1'
_symmetry_space_group_name_Hall '-P 1'
_symmetry_space_group_name_H-M 'P -1'
_atom_sites_solution_hydrogens geom
_atom_sites_solution_primary iterative
_audit_creation_date 2015-04-24
_audit_creation_method
;
Olex2 1.2
(compiled 2015.01.26 svn.r3150 for OlexSys, GUI svn.r4998)
;
_audit_update_record
;
2015-12-10 deposited with the CCDC.
2016-02-19 downloaded from the CCDC.
;
_cell_angle_alpha 73.2168(12)
_cell_angle_beta 78.2230(15)
_cell_angle_gamma 85.3390(8)
_cell_formula_units_Z 4
_cell_length_a 7.7536(3)
_cell_length_b 8.2731(3)
_cell_length_c 14.2858(5)
_cell_measurement_reflns_used 9940
_cell_measurement_temperature 100(2)
_cell_measurement_theta_max 27.94
_cell_measurement_theta_min 2.57
_cell_volume 858.63(6)
_computing_cell_refinement 'SAINT v8.34A (Bruker, 2013)'
_computing_data_reduction 'SAINT v8.34A (Bruker, 2013)'
_computing_molecular_graphics 'Olex2 (Dolomanov et al., 2009)'
_computing_publication_material 'Olex2 (Dolomanov et al., 2009)'
_computing_structure_refinement 'ShelXL (Sheldrick, 2008)'
_computing_structure_solution
;
Superflip (Palatinus & Chapuis, 2007;Palatinus & van der Lee, 2008;
Palatinus et al., 2012)
;
_diffrn_ambient_temperature 100(2)
_diffrn_detector 'Bruker area detector'
_diffrn_detector_type 'CCD area detector'
_diffrn_measured_fraction_theta_full 0.999
_diffrn_measured_fraction_theta_max 0.998
_diffrn_measurement_device 'Bruker Apex II kappa CCDC area detector'
_diffrn_measurement_device_type 'Bruker Apex II kappa CCDC area detector'
_diffrn_measurement_method '\f and \w scans'
_diffrn_radiation_monochromator graphite
_diffrn_radiation_type MoK\a
_diffrn_radiation_wavelength 0.71073
_diffrn_reflns_av_R_equivalents 0.0170
_diffrn_reflns_av_unetI/netI 0.0142
_diffrn_reflns_Laue_measured_fraction_full 0.999
_diffrn_reflns_Laue_measured_fraction_max 0.998
_diffrn_reflns_limit_h_max 10
_diffrn_reflns_limit_h_min -6
_diffrn_reflns_limit_k_max 10
_diffrn_reflns_limit_k_min -10
_diffrn_reflns_limit_l_max 18
_diffrn_reflns_limit_l_min -18
_diffrn_reflns_number 15397
_diffrn_reflns_point_group_measured_fraction_full 0.999
_diffrn_reflns_point_group_measured_fraction_max 0.998
_diffrn_reflns_theta_full 26.000
_diffrn_reflns_theta_max 27.937
_diffrn_reflns_theta_min 1.516
_diffrn_source 'fine-focus sealed tube'
_diffrn_standards_number 0
_exptl_absorpt_coefficient_mu 3.686
_exptl_absorpt_correction_T_max 0.7456
_exptl_absorpt_correction_T_min 0.4603
_exptl_absorpt_correction_type multi-scan
_exptl_absorpt_process_details
;
SADABS-2014/4 (Bruker,2014/4) was used for absorption correction.
wR2(int) was 0.0937 before and 0.0295 after correction.
The Ratio of minimum to maximum transmission is 0.6174.
The \l/2 correction factor is 0.00150.
;
_exptl_crystal_colour red
_exptl_crystal_colour_primary red
_exptl_crystal_density_diffrn 2.197
_exptl_crystal_description plate
_exptl_crystal_F_000 536
_exptl_crystal_size_max 0.59
_exptl_crystal_size_mid 0.55
_exptl_crystal_size_min 0.21
_refine_diff_density_max 0.559
_refine_diff_density_min -0.515
_refine_diff_density_rms 0.084
_refine_ls_extinction_method none
_refine_ls_goodness_of_fit_ref 1.163
_refine_ls_hydrogen_treatment constr
_refine_ls_matrix_type full
_refine_ls_number_parameters 235
_refine_ls_number_reflns 4116
_refine_ls_number_restraints 0
_refine_ls_restrained_S_all 1.163
_refine_ls_R_factor_all 0.0164
_refine_ls_R_factor_gt 0.0159
_refine_ls_shift/su_max 0.003
_refine_ls_shift/su_mean 0.000
_refine_ls_structure_factor_coef Fsqd
_refine_ls_weighting_details 'w=1/[\s^2^(Fo^2^)+(0.0138P)^2^+1.0908P] where P=(Fo^2^+2Fc^2^)/3'
_refine_ls_weighting_scheme calc
_refine_ls_wR_factor_gt 0.0403
_refine_ls_wR_factor_ref 0.0407
_reflns_Friedel_coverage 0.000
_reflns_number_gt 4005
_reflns_number_total 4116
_reflns_threshold_expression 'I > 2\s(I)'
_cod_data_source_file c6sc00302h2.cif
_cod_data_source_block testt1
_cod_depositor_comments 'Adding full bibliography for 1542604--1542615.cif.'
_cod_original_cell_volume 858.64(5)
_cod_database_code 1542607
_shelxl_version_number 2013-4
_shelx_space_group_comment
;
The symmetry employed for this shelxl refinement is uniquely defined
by the following loop, which should always be used as a source of
symmetry information in preference to the above space-group names.
They are only intended as comments.
;
_olex2_refinement_description
;
1. Fixed Uiso
 At 1.2 times of:
  All C(H) groups
2.a Aromatic/amide H refined with riding coordinates:
 C2(H2), C3(H3), C4(H4), C8(H8), C9(H9), C12(H12), C13(H13), C14(H14),
 C18(H18), C19(H19)
;
_olex2_submission_special_instructions 'No special instructions were received'

loop_
_space_group_symop_operation_xyz
'x, y, z'
'-x, -y, -z'

loop_
_atom_site_label
_atom_site_type_symbol
_atom_site_fract_x
_atom_site_fract_y
_atom_site_fract_z
_atom_site_U_iso_or_equiv
_atom_site_adp_type
_atom_site_occupancy
_atom_site_site_symmetry_order
_atom_site_calc_flag
_atom_site_refinement_flags_posn
I1 I 0.28259(2) 0.14987(2) 0.61460(2) 0.01555(4) Uani 1 1 d .
O1 O 0.0956(2) 0.48056(19) 0.63548(11) 0.0225(3) Uani 1 1 d .
O2 O 0.26496(19) 0.91319(18) 0.28018(11) 0.0171(3) Uani 1 1 d .
C1 C 0.3226(2) 0.3450(2) 0.48072(14) 0.0138(3) Uani 1 1 d .
C2 C 0.4179(3) 0.2978(3) 0.39870(15) 0.0168(4) Uani 1 1 d .
H2 H 0.4580 0.1841 0.4060 0.020 Uiso 1 1 calc R
C3 C 0.4549(3) 0.4162(3) 0.30599(15) 0.0182(4) Uani 1 1 d .
H3 H 0.5197 0.3830 0.2502 0.022 Uiso 1 1 calc R
C4 C 0.3972(3) 0.5822(3) 0.29510(15) 0.0164(4) Uani 1 1 d .
H4 H 0.4206 0.6626 0.2316 0.020 Uiso 1 1 calc R
C5 C 0.3051(2) 0.6312(2) 0.37709(14) 0.0132(3) Uani 1 1 d .
C6 C 0.2655(2) 0.5131(2) 0.47175(14) 0.0121(3) Uani 1 1 d .
C7 C 0.1663(2) 0.5742(2) 0.55712(14) 0.0142(4) Uani 1 1 d .
C8 C 0.1509(3) 0.7594(3) 0.54252(15) 0.0178(4) Uani 1 1 d .
H8 H 0.1140 0.8008 0.5991 0.021 Uiso 1 1 calc R
C9 C 0.1869(3) 0.8696(3) 0.45269(16) 0.0178(4) Uani 1 1 d .
H9 H 0.1701 0.9870 0.4465 0.021 Uiso 1 1 calc R
C10 C 0.2521(2) 0.8128(2) 0.36297(15) 0.0139(3) Uani 1 1 d .
I2 I 0.58579(2) 0.07870(2) 0.13222(2) 0.01356(4) Uani 1 1 d .
O3 O 0.8543(2) 0.1976(2) 0.22547(11) 0.0221(3) Uani 1 1 d .
O4 O 1.38248(19) 0.4164(2) -0.07882(11) 0.0197(3) Uani 1 1 d .
C11 C 0.8143(2) 0.1705(2) 0.02956(14) 0.0117(3) Uani 1 1 d .
C12 C 0.8174(3) 0.1594(2) -0.06630(15) 0.0145(4) Uani 1 1 d .
H12 H 0.7205 0.1123 -0.0797 0.017 Uiso 1 1 calc R
C13 C 0.9601(3) 0.2162(2) -0.14231(15) 0.0153(4) Uani 1 1 d .
H13 H 0.9607 0.2079 -0.2073 0.018 Uiso 1 1 calc R
C14 C 1.1018(2) 0.2852(2) -0.12320(14) 0.0137(3) Uani 1 1 d .
H14 H 1.1997 0.3243 -0.1751 0.016 Uiso 1 1 calc R
C15 C 1.1003(2) 0.2970(2) -0.02813(14) 0.0114(3) Uani 1 1 d .
C16 C 0.9565(2) 0.2400(2) 0.05077(14) 0.0109(3) Uani 1 1 d .
C17 C 0.9644(2) 0.2559(2) 0.15159(14) 0.0132(3) Uani 1 1 d .
C18 C 1.1142(2) 0.3466(2) 0.16081(15) 0.0145(4) Uani 1 1 d .
H18 H 1.1139 0.3677 0.2228 0.017 Uiso 1 1 calc R
C19 C 1.2494(2) 0.4002(2) 0.08619(15) 0.0141(4) Uani 1 1 d .
H19 H 1.3432 0.4560 0.0966 0.017 Uiso 1 1 calc R
C20 C 1.2553(2) 0.3741(2) -0.01178(14) 0.0131(3) Uani 1 1 d .

loop_
_atom_site_aniso_label
_atom_site_aniso_U_11
_atom_site_aniso_U_22
_atom_site_aniso_U_33
_atom_site_aniso_U_23
_atom_site_aniso_U_13
_atom_site_aniso_U_12
I1 0.01924(7) 0.01371(6) 0.01189(7) -0.00095(5) -0.00223(5) -0.00155(4)
O1 0.0291(8) 0.0204(7) 0.0128(7) -0.0022(6) 0.0047(6) -0.0010(6)
O2 0.0173(7) 0.0176(7) 0.0134(7) 0.0004(5) -0.0020(5) -0.0033(5)
C1 0.0138(8) 0.0158(9) 0.0111(8) -0.0017(7) -0.0025(7) -0.0035(7)
C2 0.0185(9) 0.0164(9) 0.0157(9) -0.0059(7) -0.0017(7) 0.0001(7)
C3 0.0194(9) 0.0222(10) 0.0126(9) -0.0064(8) 0.0004(7) -0.0003(8)
C4 0.0171(9) 0.0194(9) 0.0115(9) -0.0030(7) -0.0009(7) -0.0024(7)
C5 0.0115(8) 0.0162(9) 0.0118(9) -0.0031(7) -0.0021(7) -0.0032(7)
C6 0.0108(8) 0.0153(8) 0.0108(8) -0.0038(7) -0.0019(7) -0.0036(6)
C7 0.0134(8) 0.0180(9) 0.0118(9) -0.0046(7) -0.0028(7) -0.0010(7)
C8 0.0212(9) 0.0184(9) 0.0145(9) -0.0073(7) -0.0007(8) -0.0008(7)
C9 0.0207(9) 0.0160(9) 0.0170(10) -0.0056(7) -0.0024(8) -0.0006(7)
C10 0.0108(8) 0.0169(9) 0.0136(9) -0.0032(7) -0.0020(7) -0.0031(7)
I2 0.01066(6) 0.01543(6) 0.01295(6) -0.00189(5) -0.00077(4) -0.00240(4)
O3 0.0205(7) 0.0324(8) 0.0128(7) -0.0050(6) 0.0008(6) -0.0118(6)
O4 0.0154(7) 0.0277(8) 0.0146(7) -0.0049(6) 0.0021(5) -0.0087(6)
C11 0.0106(8) 0.0109(8) 0.0120(8) -0.0015(6) -0.0004(7) -0.0011(6)
C12 0.0145(8) 0.0154(9) 0.0149(9) -0.0048(7) -0.0048(7) -0.0015(7)
C13 0.0189(9) 0.0169(9) 0.0113(9) -0.0055(7) -0.0030(7) -0.0007(7)
C14 0.0134(8) 0.0140(8) 0.0117(9) -0.0024(7) 0.0000(7) -0.0005(7)
C15 0.0102(8) 0.0099(8) 0.0129(9) -0.0020(6) -0.0015(7) 0.0006(6)
C16 0.0108(8) 0.0112(8) 0.0103(8) -0.0027(6) -0.0021(7) 0.0005(6)
C17 0.0126(8) 0.0148(8) 0.0119(9) -0.0037(7) -0.0020(7) -0.0001(7)
C18 0.0139(8) 0.0187(9) 0.0124(9) -0.0058(7) -0.0039(7) -0.0010(7)
C19 0.0119(8) 0.0149(8) 0.0160(9) -0.0040(7) -0.0039(7) -0.0011(7)
C20 0.0126(8) 0.0120(8) 0.0136(9) -0.0014(7) -0.0030(7) -0.0001(6)

loop_
_atom_type_symbol
_atom_type_description
_atom_type_scat_dispersion_real
_atom_type_scat_dispersion_imag
_atom_type_scat_source
C C 0.0033 0.0016 'International Tables Vol C Tables 4.2.6.8 and 6.1.1.4'
H H 0.0000 0.0000 'International Tables Vol C Tables 4.2.6.8 and 6.1.1.4'
I I -0.4742 1.8119 'International Tables Vol C Tables 4.2.6.8 and 6.1.1.4'
O O 0.0106 0.0060 'International Tables Vol C Tables 4.2.6.8 and 6.1.1.4'

loop_
_geom_angle_atom_site_label_1
_geom_angle_atom_site_label_2
_geom_angle_atom_site_label_3
_geom_angle
C2 C1 I1 114.95(14)
C2 C1 C6 120.57(18)
C6 C1 I1 124.44(14)
C1 C2 H2 119.8
C1 C2 C3 120.45(18)
C3 C2 H2 119.8
C2 C3 H3 120.0
C4 C3 C2 119.94(19)
C4 C3 H3 120.0
C3 C4 H4 120.0
C3 C4 C5 119.99(19)
C5 C4 H4 120.0
C4 C5 C6 121.01(18)
C4 C5 C10 118.24(17)
C6 C5 C10 120.74(17)
C1 C6 C5 118.03(17)
C1 C6 C7 123.62(17)
C5 C6 C7 118.35(17)
O1 C7 C6 123.39(18)
O1 C7 C8 119.17(18)
C8 C7 C6 117.42(17)
C7 C8 H8 118.9
C9 C8 C7 122.21(19)
C9 C8 H8 118.9
C8 C9 H9 119.4
C8 C9 C10 121.23(19)
C10 C9 H9 119.4
O2 C10 C5 121.85(18)
O2 C10 C9 120.45(18)
C9 C10 C5 117.68(17)
C12 C11 I2 114.40(13)
C12 C11 C16 120.36(17)
C16 C11 I2 125.24(14)
C11 C12 H12 119.6
C13 C12 C11 120.85(17)
C13 C12 H12 119.6
C12 C13 H13 120.1
C14 C13 C12 119.85(18)
C14 C13 H13 120.1
C13 C14 H14 120.1
C13 C14 C15 119.85(18)
C15 C14 H14 120.1
C14 C15 C16 121.48(17)
C14 C15 C20 117.72(17)
C16 C15 C20 120.79(17)
C11 C16 C15 117.61(17)
C11 C16 C17 123.85(17)
C15 C16 C17 118.54(16)
O3 C17 C16 123.07(17)
O3 C17 C18 119.06(18)
C18 C17 C16 117.88(16)
C17 C18 H18 118.5
C19 C18 C17 123.05(18)
C19 C18 H18 118.5
C18 C19 H19 119.5
C18 C19 C20 120.92(17)
C20 C19 H19 119.5
O4 C20 C15 120.65(18)
O4 C20 C19 120.97(17)
C19 C20 C15 118.37(16)

loop_
_geom_bond_atom_site_label_1
_geom_bond_atom_site_label_2
_geom_bond_distance
I1 C1 2.1017(19)
O1 C7 1.213(2)
O2 C10 1.223(2)
C1 C2 1.391(3)
C1 C6 1.402(3)
C2 H2 0.9500
C2 C3 1.392(3)
C3 H3 0.9500
C3 C4 1.384(3)
C4 H4 0.9500
C4 C5 1.390(3)
C5 C6 1.412(3)
C5 C10 1.492(3)
C6 C7 1.498(3)
C7 C8 1.484(3)
C8 H8 0.9500
C8 C9 1.332(3)
C9 H9 0.9500
C9 C10 1.471(3)
I2 C11 2.0934(18)
O3 C17 1.217(2)
O4 C20 1.220(2)
C11 C12 1.394(3)
C11 C16 1.406(2)
C12 H12 0.9500
C12 C13 1.387(3)
C13 H13 0.9500
C13 C14 1.387(3)
C14 H14 0.9500
C14 C15 1.387(3)
C15 C16 1.415(3)
C15 C20 1.494(3)
C16 C17 1.497(3)
C17 C18 1.480(3)
C18 H18 0.9500
C18 C19 1.334(3)
C19 H19 0.9500
C19 C20 1.468(3)

loop_
_geom_torsion_atom_site_label_1
_geom_torsion_atom_site_label_2
_geom_torsion_atom_site_label_3
_geom_torsion_atom_site_label_4
_geom_torsion
I1 C1 C2 C3 -179.27(15)
I1 C1 C6 C5 178.80(13)
I1 C1 C6 C7 -0.7(3)
O1 C7 C8 C9 -163.5(2)
C1 C2 C3 C4 0.2(3)
C1 C6 C7 O1 -15.7(3)
C1 C6 C7 C8 166.08(18)
C2 C1 C6 C5 1.0(3)
C2 C1 C6 C7 -178.46(18)
C2 C3 C4 C5 1.1(3)
C3 C4 C5 C6 -1.4(3)
C3 C4 C5 C10 177.37(18)
C4 C5 C6 C1 0.3(3)
C4 C5 C6 C7 179.82(17)
C4 C5 C10 O2 10.6(3)
C4 C5 C10 C9 -168.09(18)
C5 C6 C7 O1 164.76(19)
C5 C6 C7 C8 -13.4(3)
C6 C1 C2 C3 -1.3(3)
C6 C5 C10 O2 -170.69(18)
C6 C5 C10 C9 10.7(3)
C6 C7 C8 C9 14.7(3)
C7 C8 C9 C10 -2.8(3)
C8 C9 C10 O2 171.4(2)
C8 C9 C10 C5 -10.0(3)
C10 C5 C6 C1 -178.43(17)
C10 C5 C6 C7 1.1(3)
I2 C11 C12 C13 179.63(15)
I2 C11 C16 C15 -179.58(13)
I2 C11 C16 C17 0.9(3)
O3 C17 C18 C19 173.3(2)
C11 C12 C13 C14 -0.1(3)
C11 C16 C17 O3 5.9(3)
C11 C16 C17 C18 -174.17(17)
C12 C11 C16 C15 -0.1(3)
C12 C11 C16 C17 -179.65(17)
C12 C13 C14 C15 0.0(3)
C13 C14 C15 C16 0.0(3)
C13 C14 C15 C20 -179.30(17)
C14 C15 C16 C11 0.1(3)
C14 C15 C16 C17 179.66(17)
C14 C15 C20 O4 -3.9(3)
C14 C15 C20 C19 175.09(17)
C15 C16 C17 O3 -173.61(19)
C15 C16 C17 C18 6.3(2)
C16 C11 C12 C13 0.1(3)
C16 C15 C20 O4 176.79(18)
C16 C15 C20 C19 -4.2(3)
C16 C17 C18 C19 -6.5(3)
C17 C18 C19 C20 1.2(3)
C18 C19 C20 O4 -176.76(19)
C18 C19 C20 C15 4.2(3)
C20 C15 C16 C11 179.31(16)
C20 C15 C16 C17 -1.1(3)
